data_4341401
loop_
_publ_author_name
'Kazem, Nasrin'
'Hurtado, Antonio'
'Klobes, Benedikt'
'Hermann, Rapha\"el P'
'Kauzlarich, Susan M.'

_publ_section_title
;
 Eu9Cd4-xCM2+x-y\\square ySb9: Ca9Mn4Bi9-Type Structure Stuffed with
 Coinage Metals (Cu, Ag, and Au) and the Challenges with Classical Valence
 Theory in Describing These Possible Zintl Phases.
;
_journal_issue 3
_journal_name_full 'Inorganic chemistry'
_journal_page_first 850
_journal_page_last 859
_journal_paper_doi 10.1021/ic502061w
_journal_volume 54
_journal_year 2015
_chemical_formula_moiety 'Cd3.71 Cu1.47 Eu9 Sb9'
_chemical_formula_sum 'Cd3.71 Cu1.47 Eu9 Sb9'
_chemical_formula_weight 2972.92
_chemical_melting_point ?
_chemical_name_common 'Europium Cadmium/copper Antimonide'
_chemical_name_systematic
;
 ? 
;
_space_group_crystal_system orthorhombic
_space_group_IT_number 55
_space_group_name_Hall '-P 2 2ab'
_space_group_name_H-M_alt 'P b a m'
_symmetry_space_group_name_Hall '-P 2 2ab'
_symmetry_space_group_name_H-M 'P b a m'
_atom_sites_solution_hydrogens none
_atom_sites_solution_primary direct
_atom_sites_solution_secondary difmap
_audit_creation_date 2014-08-07
_audit_creation_method
;
Olex2 1.2
(compiled 2014.06.27 svn.r2953 for OlexSys, GUI svn.r4855)
;
_cell_angle_alpha 90.00
_cell_angle_beta 90.00
_cell_angle_gamma 90.00
_cell_formula_units_Z 2
_cell_length_a 22.8479(10)
_cell_length_b 12.9197(6)
_cell_length_c 4.7199(2)
_cell_measurement_reflns_used 24686
_cell_measurement_temperature 296(2)
_cell_measurement_theta_max 32.13
_cell_measurement_theta_min 2.38
_cell_volume 1393.26(11)
_computing_molecular_graphics 'Olex2 (Dolomanov et al., 2009)'
_computing_publication_material 'Olex2 (Dolomanov et al., 2009)'
_computing_structure_refinement 'SHELXL-97 (Sheldrick, 2008)'
_computing_structure_solution 'SHELXS-97 (Sheldrick, 2008)'
_diffrn_ambient_temperature 296(2)
_diffrn_measured_fraction_theta_full 0.999
_diffrn_measured_fraction_theta_max 0.999
_diffrn_measurement_device_type 'Bruker Apex II diffractometer'
_diffrn_measurement_method '\w scan'
_diffrn_radiation_monochromator graphite
_diffrn_radiation_type MoK\a
_diffrn_radiation_wavelength 0.71073
_diffrn_reflns_av_R_equivalents 0.0411
_diffrn_reflns_av_unetI/netI 0.0221
_diffrn_reflns_limit_h_max 33
_diffrn_reflns_limit_h_min -34
_diffrn_reflns_limit_k_max 19
_diffrn_reflns_limit_k_min -19
_diffrn_reflns_limit_l_max 6
_diffrn_reflns_limit_l_min -7
_diffrn_reflns_number 23881
_diffrn_reflns_theta_full 32.13
_diffrn_reflns_theta_max 32.13
_diffrn_reflns_theta_min 2.38
_diffrn_source 'fine-focus sealed tube'
_exptl_absorpt_coefficient_mu 32.293
_exptl_absorpt_correction_T_max 0.7463
_exptl_absorpt_correction_T_min 0.4460
_exptl_absorpt_correction_type multi-scan
_exptl_absorpt_process_details 'SADABS (Sheldrick, 2003)'
_exptl_crystal_colour Silver
_exptl_crystal_density_diffrn 7.086
_exptl_crystal_density_meas ?
_exptl_crystal_density_method 'not measured'
_exptl_crystal_description 'Block Shape'
_exptl_crystal_F_000 2493
_exptl_crystal_size_max 0.0625
_exptl_crystal_size_mid 0.0625
_exptl_crystal_size_min 0.0187
_refine_diff_density_max 1.401
_refine_diff_density_min -1.158
_refine_diff_density_rms 0.267
_refine_ls_extinction_coef 0.000257(14)
_refine_ls_extinction_expression Fc^*^=kFc[1+0.001xFc^2^\l^3^/sin(2\q)]^-1/4^
_refine_ls_extinction_method SHELXL
_refine_ls_goodness_of_fit_ref 1.107
_refine_ls_hydrogen_treatment none
_refine_ls_matrix_type full
_refine_ls_number_parameters 80
_refine_ls_number_reflns 2702
_refine_ls_number_restraints 0
_refine_ls_restrained_S_all 1.107
_refine_ls_R_factor_all 0.0206
_refine_ls_R_factor_gt 0.0176
_refine_ls_shift/su_max 0.001
_refine_ls_shift/su_mean 0.000
_refine_ls_structure_factor_coef Fsqd
_refine_ls_weighting_details 'calc w=1/[\s^2^(Fo^2^)+(0.0071P)^2^+4.6389P] where P=(Fo^2^+2Fc^2^)/3'
_refine_ls_weighting_scheme calc
_refine_ls_wR_factor_gt 0.0320
_refine_ls_wR_factor_ref 0.0329
_reflns_number_gt 2499
_reflns_number_total 2702
_reflns_threshold_expression >2sigma(I)
_cod_data_source_file ic502061w_si_002.cif
_cod_data_source_block nkah34
_cod_depositor_comments
;
The following automatic conversions were performed:

'_chemical_melting_point' value 'not measured' was changed to '?' -
the value is undefined or not given.

Automatic conversion script
Id: cif_fix_values 2827 2014-09-09 07:05:25Z andrius 

The following automatic conversions were performed:

'_exptl_crystal_density_meas' value 'not measured' was changed to '?'
- the value is perceived as not measured.

Automatic conversion script
Id: cif_fix_values 3008 2015-01-20 13:52:24Z robertas 

 Adding full bibliography for 4341399--4341401.cif.
;
_cod_database_code 4341401
_olex2_refinement_description
;
1. Others
 Fixed U13: Eu1(0) Eu2(0) Eu3(0) Eu4(0) Eu5(0) Sb1(0) Sb2(0) Sb3(0) Sb4(0)
 Sb5(0) Cd1(0) Cu1(0) Cd2(0) Cu2(0)
 Fixed U23: Eu1(0) Eu2(0) Eu3(0) Eu4(0) Eu5(0) Sb1(0) Sb2(0) Sb3(0) Sb4(0)
 Sb5(0) Cd1(0) Cu1(0) Cd2(0) Cu2(0)
 Fixed X: Eu1(0) Sb1(0)
 Fixed Y: Eu1(0) Sb1(0.5)
 Fixed Z: Eu1(0.5) Eu2(0) Eu3(0) Eu4(0) Eu5(0.5) Sb1(0.5) Sb2(0) Sb3(0)
 Sb4(0.5) Sb5(0.5) Cd1(0.5) Cu1(0.5) Cd2(0.5) Cu2(0)
;
_olex2_submission_special_instructions 'No special instructions were received'

loop_
_space_group_symop_id
_space_group_symop_operation_xyz
1 'x, y, z'
2 '-x, -y, z'
3 '-x+1/2, y+1/2, -z'
4 'x+1/2, -y+1/2, -z'
5 '-x, -y, -z'
6 'x, y, -z'
7 'x-1/2, -y-1/2, z'
8 '-x-1/2, y-1/2, z'

loop_
_atom_site_label
_atom_site_type_symbol
_atom_site_fract_x
_atom_site_fract_y
_atom_site_fract_z
_atom_site_U_iso_or_equiv
_atom_site_adp_type
_atom_site_occupancy
_atom_site_symmetry_multiplicity
_atom_site_calc_flag
_atom_site_refinement_flags
Eu1 Eu 0.0000 0.0000 0.5000 0.00504(7) Uani 1 4 d S
Eu2 Eu 0.135693(11) 0.136405(19) 0.0000 0.00578(5) Uani 1 2 d S
Eu3 Eu 0.090491(11) 0.43905(2) 0.0000 0.00697(5) Uani 1 2 d S
Eu4 Eu 0.259574(11) 0.37535(2) 0.0000 0.00631(5) Uani 1 2 d S
Eu5 Eu 0.397772(11) 0.20906(2) 0.5000 0.00694(5) Uani 1 2 d S
Sb1 Sb 0.0000 0.5000 0.5000 0.00507(9) Uani 1 4 d S
Sb2 Sb 0.494699(15) 0.30994(3) 0.0000 0.00656(7) Uani 1 2 d S
Sb3 Sb 0.307158(15) 0.12184(3) 0.0000 0.00545(6) Uani 1 2 d S
Sb4 Sb 0.353388(14) 0.45617(2) 0.5000 0.00496(6) Uani 1 2 d S
Sb5 Sb 0.165765(14) 0.30864(3) 0.5000 0.00447(6) Uani 1 2 d S
Cd1 Cd 0.04360(4) 0.27675(7) 0.5000 0.00531(18) Uani 0.849(6) 2 d SP
Cu1 Cu 0.0497(4) 0.2546(8) 0.5000 0.00531(18) Uani 0.151(6) 2 d SP
Cd2 Cd 0.239842(16) 0.11726(3) 0.5000 0.00666(7) Uani 1 2 d S
Cu2 Cu 0.39767(5) 0.40189(8) 0.0000 0.0063(3) Uani 0.584(3) 2 d SP

loop_
_atom_site_aniso_label
_atom_site_aniso_U_11
_atom_site_aniso_U_22
_atom_site_aniso_U_33
_atom_site_aniso_U_23
_atom_site_aniso_U_13
_atom_site_aniso_U_12
Eu1 0.00557(15) 0.00491(15) 0.00463(16) 0.000 0.000 -0.00018(12)
Eu2 0.00608(11) 0.00769(12) 0.00358(11) 0.000 0.000 0.00056(8)
Eu3 0.00764(11) 0.00830(12) 0.00498(11) 0.000 0.000 0.00320(9)
Eu4 0.00779(12) 0.00645(11) 0.00468(11) 0.000 0.000 -0.00166(9)
Eu5 0.00841(12) 0.00642(11) 0.00600(12) 0.000 0.000 -0.00207(9)
Sb1 0.0052(2) 0.0063(2) 0.0037(2) 0.000 0.000 0.00051(15)
Sb2 0.00809(15) 0.00691(15) 0.00468(15) 0.000 0.000 -0.00194(11)
Sb3 0.00618(15) 0.00672(15) 0.00346(14) 0.000 0.000 0.00055(11)
Sb4 0.00450(14) 0.00434(14) 0.00604(15) 0.000 0.000 0.00017(11)
Sb5 0.00499(14) 0.00518(14) 0.00324(14) 0.000 0.000 0.00044(11)
Cd1 0.0048(3) 0.0056(4) 0.0055(2) 0.000 0.000 -0.0008(2)
Cu1 0.0048(3) 0.0056(4) 0.0055(2) 0.000 0.000 -0.0008(2)
Cd2 0.00538(16) 0.00930(17) 0.00530(16) 0.000 0.000 -0.00033(12)
Cu2 0.0063(6) 0.0076(6) 0.0048(5) 0.000 0.000 0.0014(4)

loop_
_atom_type_symbol
_atom_type_description
_atom_type_scat_dispersion_real
_atom_type_scat_dispersion_imag
_atom_type_scat_source
Cu Cu 0.3201 1.2651 'International Tables Vol C Tables 4.2.6.8 and 6.1.1.4'
Cd Cd -0.8075 1.2024 'International Tables Vol C Tables 4.2.6.8 and 6.1.1.4'
Sb Sb -0.5866 1.5461 'International Tables Vol C Tables 4.2.6.8 and 6.1.1.4'
Eu Eu -0.1578 3.6682 'International Tables Vol C Tables 4.2.6.8 and 6.1.1.4'

loop_
_geom_angle_atom_site_label_1
_geom_angle_atom_site_label_2
_geom_angle_atom_site_label_3
_geom_angle
_geom_angle_site_symmetry_1
_geom_angle_site_symmetry_3
Sb2 Eu1 Sb2 180.0 7_566 3_545
Sb2 Eu1 Sb2 92.342(9) 7_566 3_546
Sb2 Eu1 Sb2 87.658(9) 3_545 3_546
Sb2 Eu1 Sb2 92.342(9) 3_545 7_565
Sb2 Eu1 Sb2 87.658(9) 7_566 7_565
Sb2 Eu1 Sb2 180.000(8) 7_565 3_546
Sb2 Eu1 Cu1 47.97(6) 7_565 .
Sb2 Eu1 Cu1 132.03(6) 7_565 5_556
Sb2 Eu1 Cu1 47.97(6) 7_566 .
Sb2 Eu1 Cu1 132.03(6) 3_545 .
Sb2 Eu1 Cu1 47.97(6) 3_546 5_556
Sb2 Eu1 Cu1 47.97(6) 3_545 5_556
Sb2 Eu1 Cu1 132.03(6) 7_566 5_556
Sb2 Eu1 Cu1 132.03(6) 3_546 .
Sb2 Eu1 Cu2 42.279(17) 7_566 7_566
Sb2 Eu1 Cu2 79.667(15) 3_546 7_566
Sb2 Eu1 Cu2 79.667(15) 7_566 3_546
Sb2 Eu1 Cu2 100.333(15) 3_545 3_546
Sb2 Eu1 Cu2 137.721(17) 3_546 7_565
Sb2 Eu1 Cu2 42.279(17) 3_546 3_546
Sb2 Eu1 Cu2 137.721(17) 7_566 3_545
Sb2 Eu1 Cu2 137.721(17) 3_545 7_566
Sb2 Eu1 Cu2 79.667(15) 7_565 3_545
Sb2 Eu1 Cu2 137.721(17) 7_565 3_546
Sb2 Eu1 Cu2 100.333(15) 7_566 7_565
Sb2 Eu1 Cu2 42.279(17) 3_545 3_545
Sb2 Eu1 Cu2 100.333(15) 3_546 3_545
Sb2 Eu1 Cu2 79.667(15) 3_545 7_565
Sb2 Eu1 Cu2 42.279(17) 7_565 7_565
Sb2 Eu1 Cu2 100.333(15) 7_565 7_566
Sb4 Eu1 Sb2 81.076(7) 7_565 7_565
Sb4 Eu1 Sb2 98.924(7) 3_546 7_566
Sb4 Eu1 Sb2 81.076(7) 3_546 3_545
Sb4 Eu1 Sb2 81.076(7) 3_546 3_546
Sb4 Eu1 Sb2 98.924(7) 3_546 7_565
Sb4 Eu1 Sb2 81.076(7) 7_565 7_566
Sb4 Eu1 Sb2 98.924(7) 7_565 3_546
Sb4 Eu1 Sb2 98.924(7) 7_565 3_545
Sb4 Eu1 Sb4 180.0 7_565 3_546
Sb4 Eu1 Cu1 99.45(16) 7_565 .
Sb4 Eu1 Cu1 99.45(16) 3_546 5_556
Sb4 Eu1 Cu1 80.55(16) 3_546 .
Sb4 Eu1 Cu1 80.55(16) 7_565 5_556
Sb4 Eu1 Cu2 44.945(13) 7_565 7_566
Sb4 Eu1 Cu2 135.055(13) 3_546 7_565
Sb4 Eu1 Cu2 135.055(13) 3_546 7_566
Sb4 Eu1 Cu2 44.945(13) 3_546 3_545
Sb4 Eu1 Cu2 44.945(13) 7_565 7_565
Sb4 Eu1 Cu2 44.945(13) 3_546 3_546
Sb4 Eu1 Cu2 135.055(13) 7_565 3_545
Sb4 Eu1 Cu2 135.055(13) 7_565 3_546
Cu1 Eu1 Cu1 180.0 5_556 .
Cu1 Eu1 Cu2 97.03(12) 5_556 7_565
Cu1 Eu1 Cu2 82.97(12) . 7_566
Cu1 Eu1 Cu2 82.97(12) 5_556 3_546
Cu1 Eu1 Cu2 82.97(12) . 7_565
Cu1 Eu1 Cu2 97.03(12) 5_556 7_566
Cu1 Eu1 Cu2 82.97(12) 5_556 3_545
Cu1 Eu1 Cu2 97.03(12) . 3_545
Cu1 Eu1 Cu2 97.03(12) . 3_546
Cu2 Eu1 Cu2 180.0 7_566 3_545
Cu2 Eu1 Cu2 96.83(2) 3_546 7_566
Cu2 Eu1 Cu2 180.0 7_565 3_546
Cu2 Eu1 Cu2 83.17(2) 3_546 3_545
Cu2 Eu1 Cu2 83.17(2) 7_565 7_566
Cu2 Eu1 Cu2 96.83(2) 7_565 3_545
Sb2 Eu2 Sb4 102.750(9) 7_565 3_545
Sb2 Eu2 Sb4 102.750(9) 7_565 3_546
Sb2 Eu2 Sb5 93.520(9) 7_565 1_554
Sb2 Eu2 Sb5 93.521(9) 7_565 .
Sb2 Eu2 Cd1 48.007(11) 7_565 .
Sb2 Eu2 Cd1 48.006(11) 7_565 1_554
Sb2 Eu2 Cu1 49.17(13) 7_565 1_554
Sb2 Eu2 Cu1 49.17(13) 7_565 .
Sb2 Eu2 Cd2 135.051(6) 7_565 .
Sb2 Eu2 Cd2 135.052(6) 7_565 1_554
Sb4 Eu2 Sb4 90.442(11) 3_545 3_546
Sb4 Eu2 Cd1 86.110(12) 3_546 .
Sb4 Eu2 Cd1 148.358(16) 3_546 1_554
Sb4 Eu2 Cd1 148.358(16) 3_545 .
Sb4 Eu2 Cd1 86.110(12) 3_545 1_554
Sb4 Eu2 Cu1 82.32(13) 3_546 .
Sb4 Eu2 Cu1 147.49(16) 3_545 .
Sb4 Eu2 Cu1 82.32(13) 3_545 1_554
Sb4 Eu2 Cu1 147.49(16) 3_546 1_554
Sb4 Eu2 Cd2 113.191(11) 3_546 1_554
Sb4 Eu2 Cd2 52.903(8) 3_545 1_554
Sb4 Eu2 Cd2 113.191(11) 3_545 .
Sb4 Eu2 Cd2 52.903(8) 3_546 .
Sb5 Eu2 Sb4 163.685(12) . 3_545
Sb5 Eu2 Sb4 163.685(12) 1_554 3_546
Sb5 Eu2 Sb4 87.091(7) . 3_546
Sb5 Eu2 Sb4 87.091(7) 1_554 3_545
Sb5 Eu2 Sb5 90.759(11) 1_554 .
Sb5 Eu2 Cd1 47.538(13) 1_554 1_554
Sb5 Eu2 Cd1 104.276(14) . 1_554
Sb5 Eu2 Cd1 104.277(14) 1_554 .
Sb5 Eu2 Cd1 47.538(13) . .
Sb5 Eu2 Cu1 108.04(14) . 1_554
Sb5 Eu2 Cu1 47.94(16) . .
Sb5 Eu2 Cu1 47.94(16) 1_554 1_554
Sb5 Eu2 Cu1 108.04(14) 1_554 .
Sb5 Eu2 Cd2 113.735(11) 1_554 .
Sb5 Eu2 Cd2 53.331(9) 1_554 1_554
Sb5 Eu2 Cd2 113.734(11) . 1_554
Sb5 Eu2 Cd2 53.330(9) . .
Cd1 Eu2 Cd1 80.702(19) . 1_554
Cu1 Eu2 Cd1 3.80(13) . .
Cu1 Eu2 Cd1 83.87(11) 1_554 .
Cu1 Eu2 Cd1 83.87(11) . 1_554
Cu1 Eu2 Cd1 3.80(13) 1_554 1_554
Cu1 Eu2 Cu1 87.0(2) . 1_554
Cd2 Eu2 Cd1 154.171(16) 1_554 .
Cd2 Eu2 Cd1 89.468(11) . .
Cd2 Eu2 Cd1 89.469(11) 1_554 1_554
Cd2 Eu2 Cd1 154.171(16) . 1_554
Cd2 Eu2 Cu1 157.18(16) . 1_554
Cd2 Eu2 Cu1 87.43(12) . .
Cd2 Eu2 Cu1 157.18(16) 1_554 .
Cd2 Eu2 Cu1 87.43(12) 1_554 1_554
Cd2 Eu2 Cd2 89.217(11) . 1_554
Cu2 Eu2 Sb2 88.02(2) 3_545 7_565
Cu2 Eu2 Sb4 48.632(9) 3_545 3_546
Cu2 Eu2 Sb4 48.632(9) 3_545 3_545
Cu2 Eu2 Sb5 134.541(5) 3_545 1_554
Cu2 Eu2 Sb5 134.541(5) 3_545 .
Cu2 Eu2 Cd1 109.98(2) 3_545 .
Cu2 Eu2 Cd1 109.98(2) 3_545 1_554
Cu2 Eu2 Cu1 106.98(16) 3_545 1_554
Cu2 Eu2 Cu1 106.98(16) 3_545 .
Cu2 Eu2 Cd2 95.819(16) 3_545 1_554
Cu2 Eu2 Cd2 95.819(17) 3_545 .
Eu4 Eu3 Eu2 63.178(6) . .
Sb1 Eu3 Eu2 113.489(6) 1_554 .
Sb1 Eu3 Eu2 113.489(6) . .
Sb1 Eu3 Eu4 132.519(4) 1_554 .
Sb1 Eu3 Eu4 132.519(4) . .
Sb1 Eu3 Sb1 93.697(7) 1_554 .
Sb1 Eu3 Sb2 80.894(6) . 7_565
Sb1 Eu3 Sb2 80.894(6) 1_554 7_565
Sb1 Eu3 Sb3 106.066(7) . 3
Sb1 Eu3 Sb3 106.066(7) 1_554 3
Sb1 Eu3 Sb5 163.413(11) . 1_554
Sb1 Eu3 Sb5 86.389(5) 1_554 1_554
Sb1 Eu3 Sb5 163.414(11) 1_554 .
Sb1 Eu3 Sb5 86.389(5) . .
Sb1 Eu3 Cd1 117.653(15) . 1_554
Sb1 Eu3 Cd1 55.336(15) 1_554 1_554
Sb1 Eu3 Cd1 117.654(15) 1_554 .
Sb1 Eu3 Cd1 55.337(15) . .
Sb1 Eu3 Cu1 119.35(14) 1_554 .
Sb1 Eu3 Cu1 60.06(14) 1_554 1_554
Sb1 Eu3 Cu1 119.35(14) . 1_554
Sb1 Eu3 Cu1 60.06(14) . .
Sb2 Eu3 Eu2 49.025(7) 7_565 .
Sb2 Eu3 Eu4 112.204(9) 7_565 .
Sb3 Eu3 Eu2 120.486(10) 3 .
Sb3 Eu3 Eu4 57.308(8) 3 .
Sb3 Eu3 Sb2 169.511(11) 3 7_565
Sb3 Eu3 Sb5 89.781(9) 3 1_554
Sb3 Eu3 Sb5 89.781(9) 3 .
Sb3 Eu3 Cd1 132.304(11) 3 .
Sb3 Eu3 Cd1 132.304(11) 3 1_554
Sb3 Eu3 Cu1 132.45(13) 3 1_554
Sb3 Eu3 Cu1 132.45(13) 3 .
Sb5 Eu3 Eu2 52.160(6) . .
Sb5 Eu3 Eu2 52.160(6) 1_554 .
Sb5 Eu3 Eu4 52.910(6) . .
Sb5 Eu3 Eu4 52.910(6) 1_554 .
Sb5 Eu3 Sb2 82.748(9) . 7_565
Sb5 Eu3 Sb2 82.747(9) 1_554 7_565
Sb5 Eu3 Sb5 88.854(10) 1_554 .
Sb5 Eu3 Cu1 105.61(13) . 1_554
Sb5 Eu3 Cu1 105.61(13) 1_554 .
Sb5 Eu3 Cu1 47.15(15) 1_554 1_554
Sb5 Eu3 Cu1 47.15(15) . .
Cd1 Eu3 Eu2 58.262(15) . .
Cd1 Eu3 Eu2 58.263(15) 1_554 .
Cd1 Eu3 Eu4 100.562(16) 1_554 .
Cd1 Eu3 Eu4 100.562(16) . .
Cd1 Eu3 Sb2 45.508(11) 1_554 7_565
Cd1 Eu3 Sb2 45.508(11) . 7_565
Cd1 Eu3 Sb5 49.767(15) 1_554 1_554
Cd1 Eu3 Sb5 110.192(17) 1_554 .
Cd1 Eu3 Sb5 49.767(15) . .
Cd1 Eu3 Sb5 110.191(17) . 1_554
Cd1 Eu3 Cd1 90.13(2) 1_554 .
Cd1 Eu3 Cu1 87.89(11) . 1_554
Cd1 Eu3 Cu1 4.75(14) 1_554 1_554
Cd1 Eu3 Cu1 87.89(11) 1_554 .
Cd1 Eu3 Cu1 4.75(14) . .
Cu1 Eu3 Eu2 53.59(14) 1_554 .
Cu1 Eu3 Eu2 53.59(14) . .
Cu1 Eu3 Eu4 96.85(16) . .
Cu1 Eu3 Eu4 96.85(16) 1_554 .
Cu1 Eu3 Sb2 44.22(12) 1_554 7_565
Cu1 Eu3 Sb2 44.22(12) . 7_565
Cu1 Eu3 Cu1 85.4(2) . 1_554
Eu2 Eu4 Eu2 172.839(8) 3 .
Eu3 Eu4 Eu2 59.510(7) . .
Eu3 Eu4 Eu2 113.329(8) . 3
Sb3 Eu4 Eu2 126.282(10) . 3
Sb3 Eu4 Eu2 111.900(10) 3 .
Sb3 Eu4 Eu2 60.879(8) . .
Sb3 Eu4 Eu2 60.939(8) 3 3
Sb3 Eu4 Eu3 120.389(9) . .
Sb3 Eu4 Eu3 52.390(8) 3 .
Sb3 Eu4 Sb3 172.779(9) . 3
Sb3 Eu4 Cd2 139.143(6) . 3
Sb3 Eu4 Cd2 44.083(6) 3 3
Sb3 Eu4 Cd2 139.143(6) . 3_556
Sb3 Eu4 Cd2 44.083(6) 3 3_556
Sb4 Eu4 Eu2 51.422(6) 1_554 3
Sb4 Eu4 Eu2 131.393(6) . .
Sb4 Eu4 Eu2 131.393(6) 1_554 .
Sb4 Eu4 Eu2 51.423(6) . 3
Sb4 Eu4 Eu3 124.059(7) 1_554 .
Sb4 Eu4 Eu3 124.060(7) . .
Sb4 Eu4 Sb3 89.723(9) . 3
Sb4 Eu4 Sb3 89.723(9) 1_554 3
Sb4 Eu4 Sb3 95.402(9) 1_554 .
Sb4 Eu4 Sb3 95.401(9) . .
Sb4 Eu4 Sb4 89.413(10) 1_554 .
Sb4 Eu4 Cd2 47.587(8) . 3_556
Sb4 Eu4 Cd2 99.981(9) 1_554 3_556
Sb4 Eu4 Cd2 47.586(8) 1_554 3
Sb4 Eu4 Cd2 99.982(9) . 3
Sb5 Eu4 Eu2 126.044(7) 1_554 3
Sb5 Eu4 Eu2 126.043(7) . 3
Sb5 Eu4 Eu2 50.878(6) . .
Sb5 Eu4 Eu2 50.878(6) 1_554 .
Sb5 Eu4 Eu3 54.521(7) 1_554 .
Sb5 Eu4 Eu3 54.521(7) . .
Sb5 Eu4 Sb3 87.428(9) . 3
Sb5 Eu4 Sb3 87.428(9) 1_554 3
Sb5 Eu4 Sb3 87.522(9) . .
Sb5 Eu4 Sb3 87.522(9) 1_554 .
Sb5 Eu4 Sb4 176.993(12) 1_554 .
Sb5 Eu4 Sb4 89.611(6) . .
Sb5 Eu4 Sb4 89.611(7) 1_554 1_554
Sb5 Eu4 Sb4 176.992(12) . 1_554
Sb5 Eu4 Sb5 91.222(11) . 1_554
Sb5 Eu4 Cd2 129.873(10) . 3
Sb5 Eu4 Cd2 129.873(10) 1_554 3_556
Sb5 Eu4 Cd2 77.283(8) . 3_556
Sb5 Eu4 Cd2 77.283(8) 1_554 3
Cd2 Eu4 Eu2 49.244(6) 3_556 3
Cd2 Eu4 Eu2 126.194(7) 3_556 .
Cd2 Eu4 Eu2 49.244(6) 3 3
Cd2 Eu4 Eu2 126.194(7) 3 .
Cd2 Eu4 Eu3 80.621(7) 3_556 .
Cd2 Eu4 Eu3 80.621(8) 3 .
Cd2 Eu4 Cd2 74.111(9) 3_556 3
Cu2 Eu4 Eu2 48.44(2) . 3
Cu2 Eu4 Eu2 138.72(2) . .
Cu2 Eu4 Eu3 161.77(2) . .
Cu2 Eu4 Sb3 109.38(2) . 3
Cu2 Eu4 Sb3 77.84(2) . .
Cu2 Eu4 Sb4 48.025(8) . 1_554
Cu2 Eu4 Sb4 48.024(8) . .
Cu2 Eu4 Sb5 132.331(8) . .
Cu2 Eu4 Sb5 132.331(8) . 1_554
Cu2 Eu4 Cd2 84.861(17) . 3
Cu2 Eu4 Cd2 84.861(17) . 3_556
Sb1 Eu5 Eu3 48.179(5) 3_546 3_545
Sb1 Eu5 Cd2 112.656(9) 3_546 .
Sb2 Eu5 Eu3 130.294(10) 1_556 3_545
Sb2 Eu5 Eu3 83.697(7) . 3_545
Sb2 Eu5 Sb1 82.379(8) . 3_546
Sb2 Eu5 Sb1 82.380(8) 1_556 3_546
Sb2 Eu5 Sb2 85.129(10) 1_556 .
Sb2 Eu5 Cu1 47.23(6) . 7_665
Sb2 Eu5 Cu1 47.23(6) 1_556 7_665
Sb2 Eu5 Cd2 136.026(6) . .
Sb2 Eu5 Cd2 136.026(6) 1_556 .
Sb3 Eu5 Eu3 98.964(9) 1_556 3_545
Sb3 Eu5 Eu3 50.545(7) . 3_545
Sb3 Eu5 Sb1 98.653(8) . 3_546
Sb3 Eu5 Sb1 98.653(8) 1_556 3_546
Sb3 Eu5 Sb2 92.385(6) . .
Sb3 Eu5 Sb2 92.385(6) 1_556 1_556
Sb3 Eu5 Sb2 177.169(9) . 1_556
Sb3 Eu5 Sb2 177.169(9) 1_556 .
Sb3 Eu5 Sb3 90.068(10) 1_556 .
Sb3 Eu5 Sb4 97.705(9) . .
Sb3 Eu5 Sb4 97.706(9) 1_556 .
Sb3 Eu5 Cd1 129.666(9) . 7_665
Sb3 Eu5 Cd1 129.666(9) 1_556 7_665
Sb3 Eu5 Cu1 131.33(5) . 7_665
Sb3 Eu5 Cu1 131.33(5) 1_556 7_665
Sb3 Eu5 Cd2 45.961(5) 1_556 .
Sb3 Eu5 Cd2 45.960(5) . .
Sb3 Eu5 Cu2 76.011(16) . .
Sb3 Eu5 Cu2 76.010(16) 1_556 1_556
Sb3 Eu5 Cu2 137.00(2) . 1_556
Sb3 Eu5 Cu2 137.01(2) 1_556 .
Sb4 Eu5 Eu3 143.808(5) . 3_545
Sb4 Eu5 Sb1 156.771(10) . 3_546
Sb4 Eu5 Sb2 80.568(9) . 1_556
Sb4 Eu5 Sb2 80.568(9) . .
Sb4 Eu5 Cu1 99.92(16) . 7_665
Sb4 Eu5 Cd2 90.573(10) . .
Sb4 Eu5 Cu2 46.202(14) . .
Sb4 Eu5 Cu2 46.202(14) . 1_556
Cd1 Eu5 Eu3 88.966(14) 7_665 3_545
Cd1 Eu5 Sb1 52.296(16) 7_665 3_546
Cd1 Eu5 Sb2 49.134(9) 7_665 1_556
Cd1 Eu5 Sb2 49.133(9) 7_665 .
Cd1 Eu5 Sb4 104.475(18) 7_665 .
Cd1 Eu5 Cu1 4.56(16) 7_665 7_665
Cd1 Eu5 Cd2 164.953(18) 7_665 .
Cd1 Eu5 Cu2 87.76(2) 7_665 .
Cd1 Eu5 Cu2 87.76(2) 7_665 1_556
Cu1 Eu5 Eu3 92.74(13) 7_665 3_545
Cu1 Eu5 Sb1 56.85(16) 7_665 3_546
Cu1 Eu5 Cd2 169.51(16) 7_665 .
Cd2 Eu5 Eu3 78.595(7) . 3_545
Cu2 Eu5 Eu3 102.449(13) . 3_545
Cu2 Eu5 Eu3 169.965(15) 1_556 3_545
Cu2 Eu5 Sb1 123.339(17) 1_556 3_546
Cu2 Eu5 Sb1 123.339(17) . 3_546
Cu2 Eu5 Sb2 101.211(17) . 1_556
Cu2 Eu5 Sb2 42.613(18) 1_556 1_556
Cu2 Eu5 Sb2 101.212(17) 1_556 .
Cu2 Eu5 Sb2 42.612(18) . .
Cu2 Eu5 Cu1 84.45(12) . 7_665
Cu2 Eu5 Cu1 84.45(12) 1_556 7_665
Cu2 Eu5 Cd2 103.063(19) . .
Cu2 Eu5 Cd2 103.063(19) 1_556 .
Cu2 Eu5 Cu2 86.90(3) 1_556 .
Eu3 Sb1 Eu3 93.696(7) 5_565 5_566
Eu3 Sb1 Eu3 180.0 . 5_566
Eu3 Sb1 Eu3 86.304(7) 1_556 5_566
Eu3 Sb1 Eu3 86.304(7) . 5_565
Eu3 Sb1 Eu3 93.696(7) . 1_556
Eu3 Sb1 Eu3 180.0 1_556 5_565
Eu3 Sb1 Eu5 76.472(6) 5_565 7_565
Eu3 Sb1 Eu5 76.472(6) 5_566 7_565
Eu3 Sb1 Eu5 103.528(6) 1_556 7_565
Eu3 Sb1 Eu5 103.528(6) 5_566 3_556
Eu3 Sb1 Eu5 76.472(6) . 3_556
Eu3 Sb1 Eu5 103.528(6) 5_565 3_556
Eu3 Sb1 Eu5 76.472(6) 1_556 3_556
Eu3 Sb1 Eu5 103.528(6) . 7_565
Eu5 Sb1 Eu5 180.0 3_556 7_565
Cd1 Sb1 Eu3 116.023(10) 5_566 1_556
Cd1 Sb1 Eu3 116.023(10) . 5_565
Cd1 Sb1 Eu3 116.023(10) 5_566 .
Cd1 Sb1 Eu3 116.023(10) . 5_566
Cd1 Sb1 Eu3 63.977(10) 5_566 5_566
Cd1 Sb1 Eu3 63.977(10) . 1_556
Cd1 Sb1 Eu3 63.977(10) 5_566 5_565
Cd1 Sb1 Eu3 63.977(10) . .
Cd1 Sb1 Eu5 120.097(16) 5_566 7_565
Cd1 Sb1 Eu5 59.903(16) 5_566 3_556
Cd1 Sb1 Eu5 59.903(16) . 7_565
Cd1 Sb1 Eu5 120.097(16) . 3_556
Cd1 Sb1 Cd1 180.0 5_566 .
Eu1 Sb2 Eu1 87.658(9) 3_556 3
Eu1 Sb2 Eu3 125.151(7) 3 7_665
Eu1 Sb2 Eu3 125.151(7) 3_556 7_665
Eu1 Sb2 Eu5 139.479(12) 3_556 1_554
Eu1 Sb2 Eu5 139.478(12) 3 .
Eu1 Sb2 Eu5 79.823(5) 3_556 .
Eu1 Sb2 Eu5 79.823(5) 3 1_554
Eu2 Sb2 Eu1 79.263(7) 7_665 3_556
Eu2 Sb2 Eu1 79.263(7) 7_665 3
Eu2 Sb2 Eu3 67.913(9) 7_665 7_665
Eu2 Sb2 Eu5 134.357(6) 7_665 .
Eu2 Sb2 Eu5 134.356(6) 7_665 1_554
Eu5 Sb2 Eu3 92.762(9) . 7_665
Eu5 Sb2 Eu3 92.761(9) 1_554 7_665
Eu5 Sb2 Eu5 85.129(10) 1_554 .
Cd1 Sb2 Eu1 147.71(2) 7_664 3_556
Cd1 Sb2 Eu1 72.235(16) 7_665 3_556
Cd1 Sb2 Eu1 147.71(2) 7_665 3
Cd1 Sb2 Eu1 72.235(16) 7_664 3
Cd1 Sb2 Eu2 72.454(18) 7_665 7_665
Cd1 Sb2 Eu2 72.454(18) 7_664 7_665
Cd1 Sb2 Eu3 56.828(15) 7_665 7_665
Cd1 Sb2 Eu3 56.828(15) 7_664 7_665
Cd1 Sb2 Eu5 62.642(17) 7_665 .
Cd1 Sb2 Eu5 131.62(2) 7_664 .
Cd1 Sb2 Eu5 131.62(2) 7_665 1_554
Cd1 Sb2 Eu5 62.641(17) 7_664 1_554
Cd1 Sb2 Cd1 112.33(3) 7_665 7_664
Cu1 Sb2 Eu1 67.36(18) 7_665 3_556
Cu1 Sb2 Eu1 67.36(18) 7_664 3
Cu1 Sb2 Eu1 141.5(2) 7_664 3_556
Cu1 Sb2 Eu1 141.5(2) 7_665 3
Cu1 Sb2 Eu2 67.92(19) 7_664 7_665
Cu1 Sb2 Eu2 67.92(19) 7_665 7_665
Cu1 Sb2 Eu3 60.10(18) 7_664 7_665
Cu1 Sb2 Eu3 60.10(18) 7_665 7_665
Cu1 Sb2 Eu5 66.64(18) 7_664 1_554
Cu1 Sb2 Eu5 66.64(18) 7_665 .
Cu1 Sb2 Eu5 138.0(2) 7_664 .
Cu1 Sb2 Eu5 138.0(2) 7_665 1_554
Cu1 Sb2 Cd1 6.42(19) 7_664 7_664
Cu1 Sb2 Cd1 113.97(16) 7_665 7_664
Cu1 Sb2 Cd1 6.42(19) 7_665 7_665
Cu1 Sb2 Cd1 113.97(16) 7_664 7_665
Cu1 Sb2 Cu1 114.8(3) 7_665 7_664
Cu2 Sb2 Eu1 72.003(19) . 3
Cu2 Sb2 Eu1 72.003(19) . 3_556
Cu2 Sb2 Eu2 139.67(3) . 7_665
Cu2 Sb2 Eu3 152.41(3) . 7_665
Cu2 Sb2 Eu5 67.477(19) . .
Cu2 Sb2 Eu5 67.477(19) . 1_554
Cu2 Sb2 Cd1 122.194(16) . 7_664
Cu2 Sb2 Cd1 122.194(16) . 7_665
Cu2 Sb2 Cu1 122.41(17) . 7_665
Cu2 Sb2 Cu1 122.41(17) . 7_664
Eu3 Sb3 Eu4 70.302(9) 3_545 3_545
Eu3 Sb3 Eu4 153.645(12) 3_545 .
Eu3 Sb3 Eu5 78.658(9) 3_545 .
Eu3 Sb3 Eu5 78.657(9) 3_545 1_554
Eu4 Sb3 Eu4 136.053(10) . 3_545
Eu5 Sb3 Eu4 82.814(9) 1_554 .
Eu5 Sb3 Eu4 124.943(8) . 3_545
Eu5 Sb3 Eu4 124.942(8) 1_554 3_545
Eu5 Sb3 Eu4 82.814(9) . .
Eu5 Sb3 Eu5 90.067(10) . 1_554
Cd2 Sb3 Eu3 111.665(11) . 3_545
Cd2 Sb3 Eu3 111.664(11) 1_554 3_545
Cd2 Sb3 Eu4 81.254(11) . .
Cd2 Sb3 Eu4 75.246(11) . 3_545
Cd2 Sb3 Eu4 75.247(10) 1_554 3_545
Cd2 Sb3 Eu4 81.255(11) 1_554 .
Cd2 Sb3 Eu5 75.718(8) . .
Cd2 Sb3 Eu5 159.809(14) . 1_554
Cd2 Sb3 Eu5 159.808(14) 1_554 .
Cd2 Sb3 Eu5 75.717(8) 1_554 1_554
Cd2 Sb3 Cd2 113.776(17) 1_554 .
Eu2 Sb4 Eu1 79.007(8) 3 3_556
Eu2 Sb4 Eu1 79.007(8) 3_556 3_556
Eu2 Sb4 Eu2 90.441(11) 3_556 3
Eu2 Sb4 Eu4 76.502(6) 3 .
Eu2 Sb4 Eu4 139.931(12) 3_556 .
Eu2 Sb4 Eu4 139.932(12) 3 1_556
Eu2 Sb4 Eu4 76.502(6) 3_556 1_556
Eu2 Sb4 Eu5 130.151(7) 3 .
Eu2 Sb4 Eu5 130.151(7) 3_556 .
Eu4 Sb4 Eu1 132.991(6) . 3_556
Eu4 Sb4 Eu1 132.990(6) 1_556 3_556
Eu4 Sb4 Eu4 89.413(10) 1_556 .
Eu5 Sb4 Eu1 81.972(9) . 3_556
Eu5 Sb4 Eu4 84.075(9) . .
Eu5 Sb4 Eu4 84.075(9) . 1_556
Cd2 Sb4 Eu1 126.071(13) 3_556 3_556
Cd2 Sb4 Eu2 64.164(8) 3_556 3
Cd2 Sb4 Eu2 64.164(8) 3_556 3_556
Cd2 Sb4 Eu4 76.144(9) 3_556 .
Cd2 Sb4 Eu4 76.144(9) 3_556 1_556
Cd2 Sb4 Eu5 151.956(14) 3_556 .
Cu2 Sb4 Eu1 70.68(2) . 3_556
Cu2 Sb4 Eu1 70.68(2) 1_556 3_556
Cu2 Sb4 Eu2 61.75(2) 1_556 3_556
Cu2 Sb4 Eu2 141.76(3) 1_556 3
Cu2 Sb4 Eu2 141.76(3) . 3_556
Cu2 Sb4 Eu2 61.75(2) . 3
Cu2 Sb4 Eu4 141.68(3) 1_556 .
Cu2 Sb4 Eu4 141.68(3) . 1_556
Cu2 Sb4 Eu4 62.43(2) 1_556 1_556
Cu2 Sb4 Eu4 62.43(2) . .
Cu2 Sb4 Eu5 68.52(2) . .
Cu2 Sb4 Eu5 68.52(2) 1_556 .
Cu2 Sb4 Cd2 117.13(2) 1_556 3_556
Cu2 Sb4 Cd2 117.13(2) . 3_556
Cu2 Sb4 Cu2 124.90(4) 1_556 .
Eu2 Sb5 Eu2 90.759(11) 1_556 .
Eu2 Sb5 Eu3 136.714(12) . 1_556
Eu2 Sb5 Eu3 74.422(7) . .
Eu2 Sb5 Eu3 74.422(7) 1_556 1_556
Eu2 Sb5 Eu3 136.715(12) 1_556 .
Eu3 Sb5 Eu3 88.855(10) 1_556 .
Eu4 Sb5 Eu2 144.913(12) 1_556 .
Eu4 Sb5 Eu2 78.521(6) 1_556 1_556
Eu4 Sb5 Eu2 78.522(6) . .
Eu4 Sb5 Eu2 144.913(12) . 1_556
Eu4 Sb5 Eu3 72.568(7) 1_556 1_556
Eu4 Sb5 Eu3 72.569(7) . .
Eu4 Sb5 Eu3 134.499(12) . 1_556
Eu4 Sb5 Eu3 134.499(12) 1_556 .
Eu4 Sb5 Eu4 91.222(11) . 1_556
Cd1 Sb5 Eu2 72.362(15) . .
Cd1 Sb5 Eu2 72.363(15) . 1_556
Cd1 Sb5 Eu3 64.425(13) . 1_556
Cd1 Sb5 Eu3 64.424(13) . .
Cd1 Sb5 Eu4 132.857(7) . 1_556
Cd1 Sb5 Eu4 132.857(7) . .
Cd1 Sb5 Cd2 116.00(2) . .
Cu1 Sb5 Eu2 68.21(13) . 1_556
Cu1 Sb5 Eu2 68.20(13) . .
Cu1 Sb5 Eu3 68.53(13) . 1_556
Cu1 Sb5 Eu3 68.53(13) . .
Cu1 Sb5 Eu4 133.95(3) . 1_556
Cu1 Sb5 Eu4 133.95(3) . .
Cu1 Sb5 Cd1 6.36(19) . .
Cu1 Sb5 Cd2 109.6(2) . .
Cd2 Sb5 Eu2 64.101(8) . 1_556
Cd2 Sb5 Eu2 64.102(8) . .
Cd2 Sb5 Eu3 134.470(6) . 1_556
Cd2 Sb5 Eu3 134.471(6) . .
Cd2 Sb5 Eu4 81.301(10) . .
Cd2 Sb5 Eu4 81.301(10) . 1_556
Eu2 Cd1 Eu1 71.077(16) 1_556 .
Eu2 Cd1 Eu1 71.076(16) . .
Eu2 Cd1 Eu2 80.70(2) . 1_556
Eu3 Cd1 Eu1 133.800(13) 1_556 .
Eu3 Cd1 Eu1 133.800(13) . .
Eu3 Cd1 Eu2 70.671(11) 1_556 1_556
Eu3 Cd1 Eu2 70.672(11) . .
Eu3 Cd1 Eu2 125.85(2) 1_556 .
Eu3 Cd1 Eu2 125.85(2) . 1_556
Eu3 Cd1 Eu3 90.13(2) 1_556 .
Eu3 Cd1 Eu5 106.64(2) . 7_565
Eu3 Cd1 Eu5 106.64(2) 1_556 7_565
Eu5 Cd1 Eu1 77.582(17) 7_565 .
Eu5 Cd1 Eu2 127.140(17) 7_565 .
Eu5 Cd1 Eu2 127.141(17) 7_565 1_556
Sb1 Cd1 Eu1 145.38(3) . .
Sb1 Cd1 Eu2 131.200(16) . .
Sb1 Cd1 Eu2 131.199(16) . 1_556
Sb1 Cd1 Eu3 60.686(15) . 1_556
Sb1 Cd1 Eu3 60.686(15) . .
Sb1 Cd1 Eu5 67.799(19) . 7_565
Sb2 Cd1 Eu1 60.967(16) 7_566 .
Sb2 Cd1 Eu1 60.967(16) 7_565 .
Sb2 Cd1 Eu2 59.541(13) 7_565 .
Sb2 Cd1 Eu2 124.66(3) 7_565 1_556
Sb2 Cd1 Eu2 124.66(3) 7_566 .
Sb2 Cd1 Eu2 59.542(13) 7_566 1_556
Sb2 Cd1 Eu3 77.664(9) 7_565 .
Sb2 Cd1 Eu3 77.664(9) 7_566 1_556
Sb2 Cd1 Eu3 164.23(3) 7_565 1_556
Sb2 Cd1 Eu3 164.23(3) 7_566 .
Sb2 Cd1 Eu5 68.224(17) 7_565 7_565
Sb2 Cd1 Eu5 68.224(17) 7_566 7_565
Sb2 Cd1 Sb1 104.14(2) 7_565 .
Sb2 Cd1 Sb1 104.14(2) 7_566 .
Sb2 Cd1 Sb2 112.33(3) 7_565 7_566
Sb5 Cd1 Eu1 113.96(3) . .
Sb5 Cd1 Eu2 60.100(15) . .
Sb5 Cd1 Eu2 60.099(15) . 1_556
Sb5 Cd1 Eu3 65.808(15) . 1_556
Sb5 Cd1 Eu3 65.809(15) . .
Sb5 Cd1 Eu5 168.46(3) . 7_565
Sb5 Cd1 Sb1 100.66(3) . .
Sb5 Cd1 Sb2 116.52(2) . 7_565
Sb5 Cd1 Sb2 116.52(2) . 7_566
Eu1 Cu1 Eu3 137.27(11) . .
Eu1 Cu1 Eu3 137.27(11) . 1_556
Eu1 Cu1 Eu5 78.7(2) . 7_565
Eu2 Cu1 Eu1 76.47(18) 1_556 .
Eu2 Cu1 Eu1 76.47(18) . .
Eu2 Cu1 Eu2 87.0(2) . 1_556
Eu2 Cu1 Eu3 71.63(10) . .
Eu2 Cu1 Eu3 71.63(10) 1_556 1_556
Eu2 Cu1 Eu3 128.2(3) 1_556 .
Eu2 Cu1 Eu3 128.2(3) . 1_556
Eu2 Cu1 Eu5 128.87(18) 1_556 7_565
Eu2 Cu1 Eu5 128.86(18) . 7_565
Eu3 Cu1 Eu3 85.4(2) 1_556 .
Eu3 Cu1 Eu5 100.0(2) 1_556 7_565
Eu3 Cu1 Eu5 100.0(2) . 7_565
Sb2 Cu1 Eu1 64.67(18) 7_565 .
Sb2 Cu1 Eu1 64.67(18) 7_566 .
Sb2 Cu1 Eu2 134.8(3) 7_566 .
Sb2 Cu1 Eu2 62.91(10) 7_565 .
Sb2 Cu1 Eu2 134.8(3) 7_565 1_556
Sb2 Cu1 Eu2 62.91(10) 7_566 1_556
Sb2 Cu1 Eu3 153.5(3) 7_566 .
Sb2 Cu1 Eu3 153.5(3) 7_565 1_556
Sb2 Cu1 Eu3 75.68(8) 7_565 .
Sb2 Cu1 Eu3 75.68(8) 7_566 1_556
Sb2 Cu1 Eu5 66.13(19) 7_566 7_565
Sb2 Cu1 Eu5 66.13(19) 7_565 7_565
Sb2 Cu1 Sb2 114.8(3) 7_565 7_566
Sb5 Cu1 Eu1 123.8(3) . .
Sb5 Cu1 Eu2 63.85(17) . .
Sb5 Cu1 Eu2 63.85(17) . 1_556
Sb5 Cu1 Eu3 64.32(17) . .
Sb5 Cu1 Eu3 64.32(17) . 1_556
Sb5 Cu1 Eu5 157.5(4) . 7_565
Sb5 Cu1 Sb2 120.64(18) . 7_566
Sb5 Cu1 Sb2 120.64(18) . 7_565
Eu2 Cd2 Eu2 89.219(11) 1_556 .
Eu2 Cd2 Eu4 118.967(11) . 3_546
Eu2 Cd2 Eu4 118.968(11) 1_556 3_545
Eu2 Cd2 Eu4 68.774(7) 1_556 3_546
Eu2 Cd2 Eu4 68.775(7) . 3_545
Eu2 Cd2 Eu5 130.521(7) . .
Eu2 Cd2 Eu5 130.520(7) 1_556 .
Eu4 Cd2 Eu4 74.111(9) 3_545 3_546
Eu5 Cd2 Eu4 104.238(9) . 3_545
Eu5 Cd2 Eu4 104.238(9) . 3_546
Sb3 Cd2 Eu2 78.274(8) 1_556 1_556
Sb3 Cd2 Eu2 166.709(13) . 1_556
Sb3 Cd2 Eu2 78.275(7) . .
Sb3 Cd2 Eu2 166.709(13) 1_556 .
Sb3 Cd2 Eu4 121.306(14) 1_556 3_545
Sb3 Cd2 Eu4 60.671(9) 1_556 3_546
Sb3 Cd2 Eu4 121.307(14) . 3_546
Sb3 Cd2 Eu4 60.670(9) . 3_545
Sb3 Cd2 Eu5 58.322(9) . .
Sb3 Cd2 Eu5 58.322(9) 1_556 .
Sb3 Cd2 Sb3 113.774(17) . 1_556
Sb3 Cd2 Sb4 113.899(11) 1_556 3_546
Sb3 Cd2 Sb4 113.898(11) . 3_546
Sb3 Cd2 Sb5 106.920(11) 1_556 .
Sb3 Cd2 Sb5 106.919(11) . .
Sb4 Cd2 Eu2 62.933(8) 3_546 1_556
Sb4 Cd2 Eu2 62.932(8) 3_546 .
Sb4 Cd2 Eu4 56.270(8) 3_546 3_546
Sb4 Cd2 Eu4 56.270(8) 3_546 3_545
Sb4 Cd2 Eu5 153.859(15) 3_546 .
Sb4 Cd2 Sb5 99.943(14) 3_546 .
Sb5 Cd2 Eu2 62.568(8) . 1_556
Sb5 Cd2 Eu2 62.568(8) . .
Sb5 Cd2 Eu4 131.335(9) . 3_545
Sb5 Cd2 Eu4 131.335(9) . 3_546
Sb5 Cd2 Eu5 106.198(13) . .
Eu1 Cu2 Eu1 83.17(2) 3_556 3
Eu2 Cu2 Eu1 79.32(2) 3 3_556
Eu2 Cu2 Eu1 79.32(2) 3 3
Eu2 Cu2 Eu4 82.08(3) 3 .
Eu2 Cu2 Eu5 134.765(16) 3 .
Eu2 Cu2 Eu5 134.766(16) 3 1_554
Eu4 Cu2 Eu1 133.806(18) . 3
Eu4 Cu2 Eu1 133.806(18) . 3_556
Eu4 Cu2 Eu5 85.54(2) . .
Eu4 Cu2 Eu5 85.54(2) . 1_554
Eu5 Cu2 Eu1 78.574(12) . 3_556
Eu5 Cu2 Eu1 135.63(3) 1_554 3_556
Eu5 Cu2 Eu1 78.574(12) 1_554 3
Eu5 Cu2 Eu1 135.63(3) . 3
Eu5 Cu2 Eu5 86.90(3) . 1_554
Sb2 Cu2 Eu1 65.72(2) . 3
Sb2 Cu2 Eu1 65.72(2) . 3_556
Sb2 Cu2 Eu2 132.31(4) . 3
Sb2 Cu2 Eu4 145.62(4) . .
Sb2 Cu2 Eu5 69.91(2) . .
Sb2 Cu2 Eu5 69.91(2) . 1_554
Sb2 Cu2 Sb4 117.35(2) . .
Sb2 Cu2 Sb4 117.35(2) . 1_554
Sb4 Cu2 Eu1 138.11(4) 1_554 3_556
Sb4 Cu2 Eu1 64.376(14) . 3_556
Sb4 Cu2 Eu1 64.377(14) 1_554 3
Sb4 Cu2 Eu1 138.11(4) . 3
Sb4 Cu2 Eu2 69.62(2) 1_554 3
Sb4 Cu2 Eu2 69.62(2) . 3
Sb4 Cu2 Eu4 69.55(2) 1_554 .
Sb4 Cu2 Eu4 69.55(2) . .
Sb4 Cu2 Eu5 65.281(13) 1_554 1_554
Sb4 Cu2 Eu5 143.26(4) 1_554 .
Sb4 Cu2 Eu5 143.26(4) . 1_554
Sb4 Cu2 Eu5 65.280(13) . .
Sb4 Cu2 Sb4 124.90(4) . 1_554

loop_
_geom_bond_atom_site_label_1
_geom_bond_atom_site_label_2
_geom_bond_distance
_geom_bond_site_symmetry_2
Eu1 Sb2 3.4078(3) 7_566
Eu1 Sb2 3.4078(3) 7_565
Eu1 Sb2 3.4078(3) 3_545
Eu1 Sb2 3.4078(3) 3_546
Eu1 Sb4 3.3973(4) 7_565
Eu1 Sb4 3.3973(4) 3_546
Eu1 Cu1 3.480(10) 5_556
Eu1 Cu1 3.480(10) .
Eu1 Cu2 3.5557(8) 7_565
Eu1 Cu2 3.5557(8) 3_545
Eu1 Cu2 3.5557(8) 3_546
Eu1 Cu2 3.5557(8) 7_566
Eu2 Sb2 3.2952(4) 7_565
Eu2 Sb4 3.3247(3) 3_545
Eu2 Sb4 3.3247(3) 3_546
Eu2 Sb5 3.3156(3) 1_554
Eu2 Sb5 3.3156(3) .
Eu2 Cd1 3.6449(7) .
Eu2 Cd1 3.6449(7) 1_554
Eu2 Cu1 3.430(7) 1_554
Eu2 Cu1 3.430(7) .
Eu2 Cd2 3.3605(3) .
Eu2 Cd2 3.3605(3) 1_554
Eu2 Cu2 3.1243(11) 3_545
Eu3 Eu4 3.9499(4) .
Eu3 Sb1 3.2348(2) .
Eu3 Sb1 3.2348(2) 1_554
Eu3 Sb2 3.8909(5) 7_565
Eu3 Sb3 3.3235(4) 3
Eu3 Sb5 3.3713(3) 1_554
Eu3 Sb5 3.3713(3) .
Eu3 Cd1 3.3338(6) .
Eu3 Cd1 3.3338(6) 1_554
Eu3 Cu1 3.481(7) .
Eu3 Cu1 3.481(7) 1_554
Eu4 Eu2 4.1354(4) 3
Eu4 Sb3 3.4510(4) .
Eu4 Sb3 3.5308(4) 3
Eu4 Sb4 3.3547(3) 1_554
Eu4 Sb4 3.3547(3) .
Eu4 Sb5 3.3025(3) 1_554
Eu4 Sb5 3.3024(3) .
Eu4 Cd2 3.9164(4) 3_556
Eu4 Cd2 3.9164(4) 3
Eu4 Cu2 3.1737(11) .
Eu5 Eu3 4.2203(3) 3_545
Eu5 Sb1 3.5709(3) 3_546
Eu5 Sb2 3.4889(3) 1_556
Eu5 Sb2 3.4889(3) .
Eu5 Sb3 3.3355(3) .
Eu5 Sb3 3.3355(3) 1_556
Eu5 Sb4 3.3498(4) .
Eu5 Cd1 3.3368(9) 7_665
Eu5 Cu1 3.503(10) 7_665
Eu5 Cd2 3.7983(5) .
Eu5 Cu2 3.4315(8) 1_556
Eu5 Cu2 3.4315(8) .
Sb1 Eu3 3.2348(2) 5_566
Sb1 Eu3 3.2348(2) 1_556
Sb1 Eu3 3.2348(2) 5_565
Sb1 Eu5 3.5708(3) 3_556
Sb1 Eu5 3.5708(3) 7_565
Sb1 Cd1 3.0514(9) 5_566
Sb1 Cd1 3.0514(9) .
Sb2 Eu1 3.4078(3) 3
Sb2 Eu1 3.4078(3) 3_556
Sb2 Eu2 3.2952(4) 7_665
Sb2 Eu3 3.8909(5) 7_665
Sb2 Eu5 3.4889(3) 1_554
Sb2 Cd1 2.8411(5) 7_665
Sb2 Cd1 2.8411(5) 7_664
Sb2 Cu1 2.801(5) 7_665
Sb2 Cu1 2.801(5) 7_664
Sb2 Cu2 2.5151(11) .
Sb3 Eu3 3.3235(4) 3_545
Sb3 Eu4 3.5308(4) 3_545
Sb3 Eu5 3.3355(3) 1_554
Sb3 Cd2 2.8175(3) .
Sb3 Cd2 2.8175(3) 1_554
Sb4 Eu1 3.3973(3) 3_556
Sb4 Eu2 3.3247(3) 3_556
Sb4 Eu2 3.3247(3) 3
Sb4 Eu4 3.3547(3) 1_556
Sb4 Cd2 2.9781(5) 3_556
Sb4 Cu2 2.6617(5) .
Sb4 Cu2 2.6617(5) 1_556
Sb5 Eu2 3.3156(3) 1_556
Sb5 Eu3 3.3713(3) 1_556
Sb5 Eu4 3.3025(3) 1_556
Sb5 Cd1 2.8215(9) .
Sb5 Cu1 2.742(10) .
Sb5 Cd2 2.9963(5) .
Cd1 Eu2 3.6449(7) 1_556
Cd1 Eu3 3.3338(6) 1_556
Cd1 Eu5 3.3367(9) 7_565
Cd1 Sb2 2.8412(5) 7_566
Cd1 Sb2 2.8412(5) 7_565
Cu1 Eu2 3.430(7) 1_556
Cu1 Eu3 3.481(7) 1_556
Cu1 Eu5 3.503(10) 7_565
Cu1 Sb2 2.801(5) 7_566
Cu1 Sb2 2.801(5) 7_565
Cd2 Eu2 3.3604(3) 1_556
Cd2 Eu4 3.9164(4) 3_546
Cd2 Eu4 3.9164(4) 3_545
Cd2 Sb3 2.8175(3) 1_556
Cd2 Sb4 2.9780(5) 3_546
Cu2 Eu1 3.5557(8) 3_556
Cu2 Eu1 3.5557(8) 3
Cu2 Eu2 3.1243(11) 3
Cu2 Eu5 3.4316(8) 1_554
Cu2 Sb4 2.6618(5) 1_554
